data_2215566
loop_
_publ_author_name
'M. Balasubramanian'
'Pon. Sathya Moorthy'
'V. Dhayalan'
'A. K. Mohanakrishnan'
'M. N. Ponnuswamy'

_publ_section_title
;
 2-(4-Methoxybenzyl)-3-methyl-1-phenylsulfonyl-1<i>H</i>-indole
;
_journal_coeditor_code IS2208
_journal_issue 10
_journal_name_full 'Acta Crystallographica Section E'
_journal_page_first o4134
_journal_page_last o4134
_journal_paper_doi 10.1107/S1600536807045369
_journal_volume 63
_journal_year 2007
_chemical_formula_iupac 'C23 H21 N O3 S'
_chemical_formula_moiety 'C23 H21 N O3 S'
_chemical_formula_sum 'C23 H21 N O3 S'
_chemical_formula_weight 391.47
_chemical_name_systematic
;
2-(4-Methoxybenzyl)-3-methyl-1-phenylsulfonyl-1H-indole
;
_space_group_IT_number 2
_symmetry_cell_setting triclinic
_symmetry_space_group_name_Hall '-P 1'
_symmetry_space_group_name_H-M 'P -1'
_atom_sites_solution_hydrogens geom
_atom_sites_solution_primary direct
_atom_sites_solution_secondary difmap
_audit_creation_method SHELXL-97
_cell_angle_alpha 97.244(2)
_cell_angle_beta 97.876(2)
_cell_angle_gamma 105.709(2)
_cell_formula_units_Z 2
_cell_length_a 8.2518(3)
_cell_length_b 10.0817(4)
_cell_length_c 12.8169(5)
_cell_measurement_reflns_used 14224
_cell_measurement_temperature 293(2)
_cell_measurement_theta_max 27.45
_cell_measurement_theta_min 1.98
_cell_volume 1001.76(7)
_computing_cell_refinement 'SAINT (Bruker, 2001)'
_computing_data_collection 'SMART (Bruker, 2001)'
_computing_data_reduction 'SAINT (Bruker, 2001)'
_computing_molecular_graphics
;
ORTEP-3 (Farrugia, 1997) and PLATON (Spek, 2003)
;
_computing_publication_material 'SHELXL97 (Sheldrick, 1997) and PARST (Nardelli, 1995)'
_computing_structure_refinement 'SHELXL97 (Sheldrick, 1997)'
_computing_structure_solution 'SHELXS97 (Sheldrick, 1997)'
_diffrn_ambient_temperature 293(2)
_diffrn_measured_fraction_theta_full 0.999
_diffrn_measured_fraction_theta_max 0.997
_diffrn_measurement_device 'Bruker SMART APEX'
_diffrn_measurement_device_type 'Bruker SMART APEX CCD area-detector'
_diffrn_measurement_method \w
_diffrn_radiation_monochromator graphite
_diffrn_radiation_source 'fine-focus sealed tube'
_diffrn_radiation_type MoK\a
_diffrn_radiation_wavelength 0.71073
_diffrn_reflns_av_R_equivalents 0.0243
_diffrn_reflns_av_sigmaI/netI 0.0188
_diffrn_reflns_limit_h_max 11
_diffrn_reflns_limit_h_min -11
_diffrn_reflns_limit_k_max 13
_diffrn_reflns_limit_k_min -13
_diffrn_reflns_limit_l_max 17
_diffrn_reflns_limit_l_min -17
_diffrn_reflns_number 23750
_diffrn_reflns_theta_full 25.00
_diffrn_reflns_theta_max 29.24
_diffrn_reflns_theta_min 1.63
_diffrn_standards_decay_% 0
_diffrn_standards_number 0
_exptl_absorpt_coefficient_mu 0.185
_exptl_absorpt_correction_type none
_exptl_crystal_colour colourless
_exptl_crystal_density_diffrn 1.298
_exptl_crystal_density_method 'not measured'
_exptl_crystal_description Needle
_exptl_crystal_F_000 412
_exptl_crystal_size_max 0.24
_exptl_crystal_size_mid 0.20
_exptl_crystal_size_min 0.18
_refine_diff_density_max 0.255
_refine_diff_density_min -0.261
_refine_ls_extinction_method none
_refine_ls_goodness_of_fit_ref 1.040
_refine_ls_hydrogen_treatment constr
_refine_ls_matrix_type full
_refine_ls_number_parameters 254
_refine_ls_number_reflns 5432
_refine_ls_number_restraints 0
_refine_ls_restrained_S_all 1.040
_refine_ls_R_factor_all 0.0549
_refine_ls_R_factor_gt 0.0411
_refine_ls_shift/su_max 0.000
_refine_ls_shift/su_mean 0.000
_refine_ls_structure_factor_coef Fsqd
_refine_ls_weighting_details 'calc w=1/[\s^2^(Fo^2^)+(0.0596P)^2^+0.1977P] where P=(Fo^2^+2Fc^2^)/3'
_refine_ls_weighting_scheme calc
_refine_ls_wR_factor_gt 0.1150
_refine_ls_wR_factor_ref 0.1256
_reflns_number_gt 4234
_reflns_number_total 5432
_reflns_threshold_expression I>2\s(I)
_cod_data_source_file is2208.cif
_cod_data_source_block I
_cod_database_code 2215566
_cod_database_fobs_code 2215566

loop_
_symmetry_equiv_pos_as_xyz
'x, y, z'
'-x, -y, -z'

loop_
_atom_site_type_symbol
_atom_site_label
_atom_site_fract_x
_atom_site_fract_y
_atom_site_fract_z
_atom_site_U_iso_or_equiv
_atom_site_adp_type
_atom_site_calc_flag
_atom_site_refinement_flags
_atom_site_occupancy
S S1 0.36424(4) 0.91092(4) 0.76283(3) 0.05054(12) Uani d . 1
N N1 0.37371(14) 0.75504(11) 0.70911(9) 0.0427(2) Uani d . 1
O O1 0.46782(14) 1.00993(11) 0.71146(12) 0.0716(4) Uani d . 1
O O2 0.40232(17) 0.92234(13) 0.87515(10) 0.0754(4) Uani d . 1
O O3 1.06112(15) 0.70612(13) 1.03001(10) 0.0685(3) Uani d . 1
C C1 0.32438(17) 0.63013(14) 0.75472(11) 0.0463(3) Uani d . 1
C C2 0.2657(2) 0.51995(16) 0.67479(14) 0.0604(4) Uani d . 1
C C3 0.2704(2) 0.56945(17) 0.57476(13) 0.0593(4) Uani d . 1
C C4 0.33517(17) 0.71415(15) 0.59622(11) 0.0469(3) Uani d . 1
C C5 0.3562(2) 0.7930(2) 0.51567(14) 0.0644(4) Uani d . 1
H H5 0.3989 0.8900 0.5307 0.077 Uiso calc R 1
C C6 0.3111(3) 0.7213(3) 0.41179(16) 0.0882(7) Uani d . 1
H H6 0.3242 0.7712 0.3557 0.106 Uiso calc R 1
C C7 0.2472(4) 0.5779(3) 0.38937(17) 0.1049(8) Uani d . 1
H H7 0.2180 0.5329 0.3186 0.126 Uiso calc R 1
C C8 0.2258(3) 0.5004(2) 0.46920(17) 0.0933(7) Uani d . 1
H H8 0.1823 0.4035 0.4534 0.112 Uiso calc R 1
C C9 0.15053(16) 0.90762(13) 0.72524(11) 0.0431(3) Uani d . 1
C C10 0.1117(2) 0.99273(17) 0.65585(14) 0.0581(4) Uani d . 1
H H10 0.1972 1.0499 0.6275 0.070 Uiso calc R 1
C C11 -0.0566(2) 0.9916(2) 0.62901(15) 0.0691(5) Uani d . 1
H H11 -0.0848 1.0496 0.5831 0.083 Uiso calc R 1
C C12 -0.1822(2) 0.9055(2) 0.66976(15) 0.0659(4) Uani d . 1
H H12 -0.2955 0.9041 0.6504 0.079 Uiso calc R 1
C C13 -0.1415(2) 0.8215(2) 0.73890(16) 0.0681(5) Uani d . 1
H H13 -0.2274 0.7637 0.7666 0.082 Uiso calc R 1
C C14 0.0248(2) 0.82196(18) 0.76742(14) 0.0585(4) Uani d . 1
H H14 0.0526 0.7653 0.8146 0.070 Uiso calc R 1
C C15 0.35876(19) 0.62830(19) 0.87222(12) 0.0560(4) Uani d . 1
H H15A 0.2936 0.5385 0.8858 0.067 Uiso calc R 1
H H15B 0.3190 0.6998 0.9095 0.067 Uiso calc R 1
C C16 0.54654(18) 0.65305(16) 0.91723(10) 0.0475(3) Uani d . 1
C C17 0.6286(2) 0.55505(15) 0.88721(12) 0.0515(3) Uani d . 1
H H17 0.5673 0.4739 0.8394 0.062 Uiso calc R 1
C C18 0.7990(2) 0.57510(15) 0.92664(12) 0.0534(3) Uani d . 1
H H18 0.8513 0.5078 0.9053 0.064 Uiso calc R 1
C C19 0.89245(19) 0.69517(15) 0.99790(11) 0.0491(3) Uani d . 1
C C20 0.8126(2) 0.79269(17) 1.03037(12) 0.0586(4) Uani d . 1
H H20 0.8734 0.8730 1.0792 0.070 Uiso calc R 1
C C21 0.6407(2) 0.77048(18) 0.98990(12) 0.0586(4) Uani d . 1
H H21 0.5876 0.8367 1.0125 0.070 Uiso calc R 1
C C22 1.1655(3) 0.8269(2) 1.10098(18) 0.0878(6) Uani d . 1
H H22A 1.2799 0.8202 1.1164 0.132 Uiso calc R 1
H H22B 1.1209 0.8347 1.1661 0.132 Uiso calc R 1
H H22C 1.1667 0.9080 1.0687 0.132 Uiso calc R 1
C C23 0.2103(4) 0.3676(2) 0.6834(2) 0.1025(8) Uani d . 1
H H23A 0.2918 0.3238 0.6598 0.154 Uiso calc R 1
H H23B 0.0999 0.3233 0.6395 0.154 Uiso calc R 1
H H23C 0.2038 0.3582 0.7565 0.154 Uiso calc R 1

loop_
_atom_site_aniso_label
_atom_site_aniso_U_11
_atom_site_aniso_U_22
_atom_site_aniso_U_33
_atom_site_aniso_U_12
_atom_site_aniso_U_13
_atom_site_aniso_U_23
S1 0.04216(18) 0.04139(19) 0.0631(2) 0.01361(14) -0.00070(15) -0.00118(15)
N1 0.0429(5) 0.0413(6) 0.0453(6) 0.0153(4) 0.0078(4) 0.0064(4)
O1 0.0431(5) 0.0430(6) 0.1228(11) 0.0036(4) 0.0136(6) 0.0136(6)
O2 0.0846(8) 0.0748(8) 0.0606(7) 0.0414(7) -0.0173(6) -0.0175(6)
O3 0.0590(6) 0.0716(8) 0.0720(7) 0.0274(6) -0.0035(5) 0.0002(6)
C1 0.0425(6) 0.0470(7) 0.0518(7) 0.0139(6) 0.0107(5) 0.0135(6)
C2 0.0661(9) 0.0444(8) 0.0640(9) 0.0080(7) 0.0052(7) 0.0098(7)
C3 0.0663(9) 0.0534(9) 0.0530(8) 0.0158(7) 0.0042(7) 0.0011(7)
C4 0.0427(6) 0.0529(8) 0.0463(7) 0.0164(6) 0.0079(5) 0.0086(6)
C5 0.0602(9) 0.0751(11) 0.0613(9) 0.0189(8) 0.0116(7) 0.0257(8)
C6 0.0914(14) 0.125(2) 0.0543(10) 0.0340(14) 0.0154(10) 0.0323(12)
C7 0.135(2) 0.124(2) 0.0474(10) 0.0387(18) 0.0052(12) -0.0045(12)
C8 0.126(2) 0.0763(13) 0.0622(11) 0.0247(13) -0.0018(12) -0.0128(10)
C9 0.0411(6) 0.0407(6) 0.0489(7) 0.0153(5) 0.0091(5) 0.0052(5)
C10 0.0521(8) 0.0566(9) 0.0760(10) 0.0221(7) 0.0195(7) 0.0271(8)
C11 0.0643(10) 0.0824(12) 0.0777(11) 0.0404(9) 0.0148(8) 0.0316(10)
C12 0.0450(8) 0.0816(12) 0.0772(11) 0.0286(8) 0.0134(7) 0.0108(9)
C13 0.0506(8) 0.0762(11) 0.0874(13) 0.0206(8) 0.0307(8) 0.0260(10)
C14 0.0575(8) 0.0640(9) 0.0662(9) 0.0255(7) 0.0231(7) 0.0261(8)
C15 0.0530(8) 0.0702(10) 0.0513(8) 0.0207(7) 0.0167(6) 0.0205(7)
C16 0.0545(7) 0.0562(8) 0.0395(6) 0.0218(6) 0.0143(6) 0.0173(6)
C17 0.0616(8) 0.0437(7) 0.0499(7) 0.0166(6) 0.0080(6) 0.0101(6)
C18 0.0655(9) 0.0476(7) 0.0538(8) 0.0277(7) 0.0092(7) 0.0102(6)
C19 0.0566(8) 0.0526(8) 0.0424(7) 0.0226(6) 0.0066(6) 0.0126(6)
C20 0.0703(10) 0.0580(9) 0.0466(7) 0.0276(8) -0.0002(7) -0.0024(6)
C21 0.0705(10) 0.0664(10) 0.0467(7) 0.0372(8) 0.0092(7) 0.0012(7)
C22 0.0695(12) 0.0920(15) 0.0846(13) 0.0189(11) -0.0098(10) -0.0116(11)
C23 0.130(2) 0.0469(10) 0.1088(18) -0.0001(11) -0.0013(15) 0.0169(11)

loop_
_atom_type_symbol
_atom_type_description
_atom_type_scat_dispersion_real
_atom_type_scat_dispersion_imag
_atom_type_scat_source
C C 0.0033 0.0016 'International Tables Vol C Tables 4.2.6.8 and 6.1.1.4'
H H 0.0000 0.0000 'International Tables Vol C Tables 4.2.6.8 and 6.1.1.4'
N N 0.0061 0.0033 'International Tables Vol C Tables 4.2.6.8 and 6.1.1.4'
O O 0.0106 0.0060 'International Tables Vol C Tables 4.2.6.8 and 6.1.1.4'
S S 0.1246 0.1234 'International Tables Vol C Tables 4.2.6.8 and 6.1.1.4'

loop_
_geom_angle_atom_site_label_1
_geom_angle_atom_site_label_2
_geom_angle_atom_site_label_3
_geom_angle
O2 S1 O1 119.46(8)
O2 S1 N1 107.52(7)
O1 S1 N1 106.30(7)
O2 S1 C9 109.12(7)
O1 S1 C9 108.34(7)
N1 S1 C9 105.19(6)
C4 N1 C1 107.26(11)
C4 N1 S1 119.34(9)
C1 N1 S1 124.73(9)
C19 O3 C22 118.68(14)
C2 C1 N1 108.44(12)
C2 C1 C15 127.66(14)
N1 C1 C15 123.39(13)
C1 C2 C3 108.85(14)
C1 C2 C23 127.78(17)
C3 C2 C23 123.32(17)
C4 C3 C8 119.54(17)
C4 C3 C2 108.13(14)
C8 C3 C2 132.33(18)
C5 C4 C3 122.00(15)
C5 C4 N1 130.70(15)
C3 C4 N1 107.29(12)
C4 C5 C6 117.04(19)
C4 C5 H5 121.5
C6 C5 H5 121.5
C7 C6 C5 121.58(19)
C7 C6 H6 119.2
C5 C6 H6 119.2
C8 C7 C6 121.2(2)
C8 C7 H7 119.4
C6 C7 H7 119.4
C7 C8 C3 118.6(2)
C7 C8 H8 120.7
C3 C8 H8 120.7
C10 C9 C14 121.16(13)
C10 C9 S1 119.39(11)
C14 C9 S1 119.44(11)
C9 C10 C11 118.78(15)
C9 C10 H10 120.6
C11 C10 H10 120.6
C12 C11 C10 120.27(15)
C12 C11 H11 119.9
C10 C11 H11 119.9
C11 C12 C13 120.28(15)
C11 C12 H12 119.9
C13 C12 H12 119.9
C14 C13 C12 120.39(15)
C14 C13 H13 119.8
C12 C13 H13 119.8
C13 C14 C9 119.12(14)
C13 C14 H14 120.4
C9 C14 H14 120.4
C1 C15 C16 113.44(12)
C1 C15 H15A 108.9
C16 C15 H15A 108.9
C1 C15 H15B 108.9
C16 C15 H15B 108.9
H15A C15 H15B 107.7
C21 C16 C17 117.55(14)
C21 C16 C15 122.13(13)
C17 C16 C15 120.31(14)
C18 C17 C16 121.48(14)
C18 C17 H17 119.3
C16 C17 H17 119.3
C17 C18 C19 120.15(13)
C17 C18 H18 119.9
C19 C18 H18 119.9
O3 C19 C20 125.29(14)
O3 C19 C18 115.38(13)
C20 C19 C18 119.33(14)
C19 C20 C21 119.66(14)
C19 C20 H20 120.2
C21 C20 H20 120.2
C16 C21 C20 121.81(14)
C16 C21 H21 119.1
C20 C21 H21 119.1
O3 C22 H22A 109.5
O3 C22 H22B 109.5
H22A C22 H22B 109.5
O3 C22 H22C 109.5
H22A C22 H22C 109.5
H22B C22 H22C 109.5
C2 C23 H23A 109.5
C2 C23 H23B 109.5
H23A C23 H23B 109.5
C2 C23 H23C 109.5
H23A C23 H23C 109.5
H23B C23 H23C 109.5

loop_
_geom_bond_atom_site_label_1
_geom_bond_atom_site_label_2
_geom_bond_distance
S1 O2 1.4139(13)
S1 O1 1.4208(13)
S1 N1 1.6607(11)
S1 C9 1.7534(13)
N1 C4 1.4202(17)
N1 C1 1.4376(17)
O3 C19 1.3664(18)
O3 C22 1.411(2)
C1 C2 1.343(2)
C1 C15 1.497(2)
C2 C3 1.435(2)
C2 C23 1.502(2)
C3 C4 1.388(2)
C3 C8 1.392(2)
C4 C5 1.382(2)
C5 C6 1.382(3)
C5 H5 0.9300
C6 C7 1.375(4)
C6 H6 0.9300
C7 C8 1.366(3)
C7 H7 0.9300
C8 H8 0.9300
C9 C10 1.376(2)
C9 C14 1.378(2)
C10 C11 1.381(2)
C10 H10 0.9300
C11 C12 1.370(3)
C11 H11 0.9300
C12 C13 1.370(3)
C12 H12 0.9300
C13 C14 1.370(2)
C13 H13 0.9300
C14 H14 0.9300
C15 C16 1.518(2)
C15 H15A 0.9700
C15 H15B 0.9700
C16 C21 1.378(2)
C16 C17 1.386(2)
C17 C18 1.378(2)
C17 H17 0.9300
C18 C19 1.384(2)
C18 H18 0.9300
C19 C20 1.378(2)
C20 C21 1.389(2)
C20 H20 0.9300
C21 H21 0.9300
C22 H22A 0.9600
C22 H22B 0.9600
C22 H22C 0.9600
C23 H23A 0.9600
C23 H23B 0.9600
C23 H23C 0.9600

loop_
_geom_hbond_atom_site_label_D
_geom_hbond_atom_site_label_H
_geom_hbond_atom_site_label_A
_geom_hbond_site_symmetry_A
_geom_hbond_distance_DH
_geom_hbond_distance_HA
_geom_hbond_distance_DA
_geom_hbond_angle_DHA
C5 H5 O1 . 0.93 2.39 2.970(2) 120
C15 H15B O2 . 0.97 2.28 2.883(2) 119
C21 H21 O2 . 0.93 2.56 3.127(2) 120
C13 H13 Cg 1_655 0.93 2.77 3.527(2) 139

loop_
_geom_torsion_atom_site_label_1
_geom_torsion_atom_site_label_2
_geom_torsion_atom_site_label_3
_geom_torsion_atom_site_label_4
_geom_torsion
O2 S1 N1 C4 178.01(11)
O1 S1 N1 C4 -52.97(12)
C9 S1 N1 C4 61.81(11)
O2 S1 N1 C1 34.54(13)
O1 S1 N1 C1 163.56(11)
C9 S1 N1 C1 -81.67(11)
C4 N1 C1 C2 2.16(15)
S1 N1 C1 C2 149.25(12)
C4 N1 C1 C15 174.49(12)
S1 N1 C1 C15 -38.42(17)
N1 C1 C2 C3 -1.54(18)
C15 C1 C2 C3 -173.45(14)
N1 C1 C2 C23 175.7(2)
C15 C1 C2 C23 3.8(3)
C1 C2 C3 C4 0.3(2)
C23 C2 C3 C4 -177.07(19)
C1 C2 C3 C8 179.5(2)
C23 C2 C3 C8 2.1(3)
C8 C3 C4 C5 0.4(3)
C2 C3 C4 C5 179.70(15)
C8 C3 C4 N1 -178.30(17)
C2 C3 C4 N1 1.01(17)
C1 N1 C4 C5 179.56(15)
S1 N1 C4 C5 30.4(2)
C1 N1 C4 C3 -1.91(15)
S1 N1 C4 C3 -151.10(11)
C3 C4 C5 C6 -0.5(2)
N1 C4 C5 C6 177.85(16)
C4 C5 C6 C7 0.3(3)
C5 C6 C7 C8 0.0(4)
C6 C7 C8 C3 -0.1(4)
C4 C3 C8 C7 -0.1(3)
C2 C3 C8 C7 -179.2(2)
O2 S1 C9 C10 132.11(13)
O1 S1 C9 C10 0.56(15)
N1 S1 C9 C10 -112.79(13)
O2 S1 C9 C14 -46.57(14)
O1 S1 C9 C14 -178.11(12)
N1 S1 C9 C14 68.54(13)
C14 C9 C10 C11 0.2(2)
S1 C9 C10 C11 -178.41(13)
C9 C10 C11 C12 -1.0(3)
C10 C11 C12 C13 1.1(3)
C11 C12 C13 C14 -0.4(3)
C12 C13 C14 C9 -0.3(3)
C10 C9 C14 C13 0.4(2)
S1 C9 C14 C13 179.05(13)
C2 C1 C15 C16 99.95(19)
N1 C1 C15 C16 -70.85(18)
C1 C15 C16 C21 114.27(16)
C1 C15 C16 C17 -66.92(18)
C21 C16 C17 C18 -1.3(2)
C15 C16 C17 C18 179.83(13)
C16 C17 C18 C19 0.0(2)
C22 O3 C19 C20 -1.0(2)
C22 O3 C19 C18 178.76(17)
C17 C18 C19 O3 -178.49(13)
C17 C18 C19 C20 1.3(2)
O3 C19 C20 C21 178.59(14)
C18 C19 C20 C21 -1.1(2)
C17 C16 C21 C20 1.4(2)
C15 C16 C21 C20 -179.72(14)
C19 C20 C21 C16 -0.2(2)

loop_
_cod_related_entry_id
_cod_related_entry_database
_cod_related_entry_code
1 ChemSpider 21123321
